data_2215922
loop_
_publ_author_name
'Chauhan, Ashok K. S.'
Anamika
'Srivastava, Ramesh C.'
'Duthie, Andrew'

_publ_section_title
;
 Bis(1-naphthyl) telluride
;
_journal_coeditor_code GW2027
_journal_issue 11
_journal_name_full 'Acta Crystallographica Section E'
_journal_page_first o4386
_journal_page_last o4386
_journal_paper_doi 10.1107/S160053680705091X
_journal_volume 63
_journal_year 2007
_chemical_formula_iupac 'C20 H14 Te'
_chemical_formula_moiety 'C20 H14 Te'
_chemical_formula_sum 'C20 H14 Te'
_chemical_formula_weight 381.91
_chemical_name_systematic
;
Bis(1-naphthyl) telluride
;
_space_group_IT_number 61
_symmetry_cell_setting orthorhombic
_symmetry_space_group_name_Hall '-P 2ac 2ab'
_symmetry_space_group_name_H-M 'P b c a'
_atom_sites_solution_hydrogens geom
_atom_sites_solution_primary direct
_atom_sites_solution_secondary difmap
_audit_creation_method SHELXL97
_cell_angle_alpha 90.00
_cell_angle_beta 90.00
_cell_angle_gamma 90.00
_cell_formula_units_Z 8
_cell_length_a 14.0662(6)
_cell_length_b 8.7390(4)
_cell_length_c 24.6881(11)
_cell_measurement_reflns_used 6102
_cell_measurement_temperature 130(2)
_cell_measurement_theta_max 27.48
_cell_measurement_theta_min 2.87
_cell_volume 3034.8(2)
_computing_cell_refinement 'SMART (Bruker, 2000)'
_computing_data_collection 'SMART (Bruker, 2000)'
_computing_data_reduction 'SAINT (Bruker, 2000)'
_computing_molecular_graphics 'DIAMOND (Brandenberg & Putz, 2006)'
_computing_publication_material 'SHELXL97 (Sheldrick, 1997)'
_computing_structure_refinement 'SHELXL97 (Sheldrick, 1997)'
_computing_structure_solution 'SHELXS97 (Sheldrick, 1997)'
_diffrn_ambient_temperature 130(2)
_diffrn_measured_fraction_theta_full 0.997
_diffrn_measured_fraction_theta_max 0.997
_diffrn_measurement_device_type 'Bruker SMART CCD area-detector'
_diffrn_measurement_method '\f and \w'
_diffrn_radiation_monochromator graphite
_diffrn_radiation_source 'sealed tube'
_diffrn_radiation_type MoK\a
_diffrn_radiation_wavelength 0.71073
_diffrn_reflns_av_R_equivalents 0.0199
_diffrn_reflns_av_sigmaI/netI 0.0206
_diffrn_reflns_limit_h_max 18
_diffrn_reflns_limit_h_min -11
_diffrn_reflns_limit_k_max 5
_diffrn_reflns_limit_k_min -11
_diffrn_reflns_limit_l_max 32
_diffrn_reflns_limit_l_min -28
_diffrn_reflns_number 11725
_diffrn_reflns_theta_full 27.49
_diffrn_reflns_theta_max 27.49
_diffrn_reflns_theta_min 1.65
_diffrn_standards_number 0
_exptl_absorpt_coefficient_mu 1.950
_exptl_absorpt_correction_T_max 0.6755
_exptl_absorpt_correction_T_min 0.4598
_exptl_absorpt_correction_type multi-scan
_exptl_absorpt_process_details '(SADABS; Bruker, 2000)'
_exptl_crystal_colour Yellow
_exptl_crystal_density_diffrn 1.672
_exptl_crystal_density_method 'not measured'
_exptl_crystal_description Block
_exptl_crystal_F_000 1488
_exptl_crystal_size_max 0.45
_exptl_crystal_size_mid 0.40
_exptl_crystal_size_min 0.20
_refine_diff_density_max 1.048
_refine_diff_density_min -0.303
_refine_ls_extinction_method none
_refine_ls_goodness_of_fit_ref 1.063
_refine_ls_hydrogen_treatment constr
_refine_ls_matrix_type full
_refine_ls_number_parameters 190
_refine_ls_number_reflns 3477
_refine_ls_number_restraints 0
_refine_ls_restrained_S_all 1.063
_refine_ls_R_factor_all 0.0315
_refine_ls_R_factor_gt 0.0279
_refine_ls_shift/su_max 0.002
_refine_ls_shift/su_mean 0.000
_refine_ls_structure_factor_coef Fsqd
_refine_ls_weighting_details 'w=1/[\s^2^(Fo^2^)+(0.0396P)^2^+2.317P] where P=(Fo^2^+2Fc^2^)/3'
_refine_ls_weighting_scheme calc
_refine_ls_wR_factor_gt 0.0709
_refine_ls_wR_factor_ref 0.0729
_reflns_number_gt 3158
_reflns_number_total 3477
_reflns_threshold_expression I>2\s(I)
_cod_data_source_file gw2027.cif
_cod_data_source_block I
_cod_depositor_comments
;
 Marking atoms 'Cg1', 'Cg2', 'Cg3' and 'Cg4' as dummy atoms.

 Antanas Vaitkus,
 2017-02-20

The following automatic conversions were performed:
'_symmetry_cell_setting' value 'Orthorhombic' changed to 'orthorhombic'
according to '/home/saulius/struct/CIF-dictionaries/cif_core.dic'
dictionary named 'cif_core.dic' version 2.4.1 from 2010-06-29.

Automatic conversion script
Id: cif_fix_enum 1527 2010-12-29 10:47:43Z saulius 

The following automatic conversions were performed:

'_symmetry_cell_setting' value 'Orthorhombic' changed to
'orthorhombic' according to
/home/saulius/struct/CIF-dictionaries/cif_core.dic dictionary named
'cif_core.dic' version 2.4.1 from 2010-06-29.

Automatic conversion script
Id: cif_fix_values 1715 2011-07-08 13:25:40Z adriana 
;
_cod_database_code 2215922
_cod_database_fobs_code 2215922

loop_
_symmetry_equiv_pos_as_xyz
'x, y, z'
'-x+1/2, -y, z+1/2'
'-x, y+1/2, -z+1/2'
'x+1/2, -y+1/2, -z'
'-x, -y, -z'
'x-1/2, y, -z-1/2'
'x, -y-1/2, z-1/2'
'-x-1/2, y-1/2, z'

loop_
_atom_site_type_symbol
_atom_site_label
_atom_site_fract_x
_atom_site_fract_y
_atom_site_fract_z
_atom_site_U_iso_or_equiv
_atom_site_adp_type
_atom_site_calc_flag
_atom_site_refinement_flags
_atom_site_occupancy
C C1 0.45233(17) 0.0854(3) 0.42238(10) 0.0245(5) Uani d . 1
C C2 0.40556(19) -0.0337(3) 0.39838(11) 0.0301(5) Uani d . 1
H H2 0.4267 -0.0706 0.3642 0.036 Uiso calc R 1
C C3 0.32599(19) -0.1029(3) 0.42369(11) 0.0330(6) Uani d . 1
H H3 0.2948 -0.1866 0.4068 0.040 Uiso calc R 1
C C4 0.29434(18) -0.0495(3) 0.47212(11) 0.0302(5) Uani d . 1
H H4 0.2401 -0.0950 0.4885 0.036 Uiso calc R 1
C C5 0.31020(18) 0.1264(3) 0.54989(10) 0.0299(5) Uani d . 1
H H5 0.2561 0.0810 0.5664 0.036 Uiso calc R 1
C C6 0.35715(19) 0.2418(3) 0.57576(10) 0.0320(5) Uani d . 1
H H6 0.3361 0.2755 0.6103 0.038 Uiso calc R 1
C C7 0.4367(2) 0.3111(3) 0.55135(11) 0.0320(6) Uani d . 1
H H7 0.4691 0.3914 0.5696 0.038 Uiso calc R 1
C C8 0.46782(18) 0.2640(3) 0.50170(10) 0.0280(5) Uani d . 1
H H8 0.5210 0.3131 0.4856 0.034 Uiso calc R 1
C C9 0.34127(17) 0.0736(3) 0.49871(10) 0.0252(5) Uani d . 1
C C10 0.42193(16) 0.1426(3) 0.47375(10) 0.0231(5) Uani d . 1
C C11 0.50952(17) 0.3739(3) 0.35264(9) 0.0226(4) Uani d . 1
C C12 0.41523(16) 0.4055(3) 0.36146(10) 0.0245(5) Uani d . 1
H H12 0.3783 0.3376 0.3829 0.029 Uiso calc R 1
C C13 0.37230(17) 0.5371(3) 0.33913(10) 0.0273(5) Uani d . 1
H H13 0.3068 0.5567 0.3456 0.033 Uiso calc R 1
C C14 0.42384(17) 0.6364(3) 0.30837(10) 0.0280(5) Uani d . 1
H H14 0.3939 0.7239 0.2932 0.034 Uiso calc R 1
C C15 0.57735(18) 0.7114(3) 0.26683(10) 0.0289(5) Uani d . 1
H H15 0.5487 0.8003 0.2519 0.035 Uiso calc R 1
C C16 0.67125(19) 0.6829(3) 0.25723(10) 0.0310(6) Uani d . 1
H H16 0.7072 0.7512 0.2354 0.037 Uiso calc R 1
C C17 0.71505(18) 0.5523(3) 0.27965(10) 0.0283(5) Uani d . 1
H H17 0.7806 0.5334 0.2731 0.034 Uiso calc R 1
C C18 0.66396(17) 0.4529(3) 0.31069(9) 0.0239(5) Uani d . 1
H H18 0.6947 0.3658 0.3256 0.029 Uiso calc R 1
C C19 0.52199(17) 0.6101(3) 0.29884(9) 0.0238(5) Uani d . 1
C C20 0.56571(16) 0.4768(3) 0.32116(9) 0.0222(5) Uani d . 1
Te Te 0.574114(11) 0.171144(18) 0.382005(6) 0.02580(8) Uani d . 1
. Cg1 0.3736 0.0192 0.4482 0.010 Uiso dum P .
. Cg2 0.3892 0.1932 0.5252 0.010 Uiso dum P .
. Cg3 0.4681 0.5066 0.3303 0.010 Uiso dum P .
. Cg4 0.6192 0.5811 0.2891 0.010 Uiso dum P .

loop_
_atom_site_aniso_label
_atom_site_aniso_U_11
_atom_site_aniso_U_22
_atom_site_aniso_U_33
_atom_site_aniso_U_12
_atom_site_aniso_U_13
_atom_site_aniso_U_23
C1 0.0233(11) 0.0249(11) 0.0254(12) 0.0004(9) 0.0023(9) 0.0034(9)
C2 0.0315(12) 0.0282(13) 0.0306(12) 0.0011(10) -0.0002(11) -0.0034(10)
C3 0.0313(13) 0.0277(13) 0.0398(14) -0.0051(11) -0.0019(11) -0.0042(11)
C4 0.0248(12) 0.0273(12) 0.0386(14) -0.0027(10) 0.0026(10) 0.0028(10)
C5 0.0285(12) 0.0325(13) 0.0287(12) 0.0051(10) 0.0055(10) 0.0064(10)
C6 0.0350(13) 0.0365(14) 0.0246(12) 0.0065(11) 0.0016(11) -0.0007(10)
C7 0.0382(15) 0.0307(13) 0.0272(13) 0.0002(10) -0.0056(11) -0.0044(10)
C8 0.0285(12) 0.0270(12) 0.0285(12) -0.0012(10) -0.0015(10) 0.0015(10)
C9 0.0241(11) 0.0241(11) 0.0274(12) 0.0030(9) -0.0003(9) 0.0076(9)
C10 0.0236(12) 0.0222(11) 0.0235(12) 0.0027(9) -0.0015(9) 0.0054(9)
C11 0.0271(11) 0.0230(10) 0.0176(10) -0.0014(9) -0.0020(9) -0.0007(9)
C12 0.0237(11) 0.0281(12) 0.0218(11) -0.0006(9) 0.0009(9) -0.0002(9)
C13 0.0224(11) 0.0336(13) 0.0261(12) 0.0040(10) -0.0027(9) -0.0029(10)
C14 0.0312(13) 0.0268(12) 0.0261(12) 0.0041(10) -0.0083(10) 0.0001(10)
C15 0.0352(14) 0.0269(12) 0.0247(12) -0.0007(10) -0.0068(10) 0.0052(10)
C16 0.0371(15) 0.0288(13) 0.0271(12) -0.0090(10) -0.0002(11) 0.0065(9)
C17 0.0254(12) 0.0323(13) 0.0273(12) -0.0029(10) 0.0020(10) 0.0000(10)
C18 0.0255(11) 0.0250(11) 0.0213(11) 0.0006(9) 0.0004(9) 0.0023(9)
C19 0.0291(12) 0.0234(11) 0.0188(10) -0.0014(10) -0.0055(9) 0.0002(9)
C20 0.0254(11) 0.0246(11) 0.0168(10) -0.0006(9) -0.0026(8) -0.0029(9)
Te 0.02321(11) 0.02626(11) 0.02792(11) 0.00278(6) 0.00458(6) 0.00745(6)

loop_
_atom_type_symbol
_atom_type_description
_atom_type_scat_dispersion_real
_atom_type_scat_dispersion_imag
_atom_type_scat_source
C C 0.0033 0.0016 'International Tables Vol C Tables 4.2.6.8 and 6.1.1.4'
H H 0.0000 0.0000 'International Tables Vol C Tables 4.2.6.8 and 6.1.1.4'
Te Te -0.5308 1.6751 'International Tables Vol C Tables 4.2.6.8 and 6.1.1.4'

loop_
_geom_angle_atom_site_label_1
_geom_angle_atom_site_label_2
_geom_angle_atom_site_label_3
_geom_angle_site_symmetry_1
_geom_angle_site_symmetry_3
_geom_angle
_geom_angle_publ_flag
C2 C1 C10 . . 120.5(2) ?
C2 C1 Te . . 117.04(19) ?
C10 C1 Te . . 122.39(17) ?
C1 C2 C3 . . 120.9(2) ?
C1 C2 H2 . . 119.5 ?
C3 C2 H2 . . 119.5 ?
C4 C3 C2 . . 120.0(2) ?
C4 C3 H3 . . 120.0 ?
C2 C3 H3 . . 120.0 ?
C3 C4 C9 . . 120.9(2) ?
C3 C4 H4 . . 119.5 ?
C9 C4 H4 . . 119.5 ?
C6 C5 C9 . . 120.7(2) ?
C6 C5 H5 . . 119.7 ?
C9 C5 H5 . . 119.7 ?
C5 C6 C7 . . 120.2(2) ?
C5 C6 H6 . . 119.9 ?
C7 C6 H6 . . 119.9 ?
C8 C7 C6 . . 120.6(2) ?
C8 C7 H7 . . 119.7 ?
C6 C7 H7 . . 119.7 ?
C7 C8 C10 . . 121.1(2) ?
C7 C8 H8 . . 119.5 ?
C10 C8 H8 . . 119.5 ?
C5 C9 C4 . . 121.0(2) ?
C5 C9 C10 . . 119.6(2) ?
C4 C9 C10 . . 119.3(2) ?
C8 C10 C9 . . 117.9(2) ?
C8 C10 C1 . . 123.8(2) ?
C9 C10 C1 . . 118.3(2) ?
C12 C11 C20 . . 119.7(2) ?
C12 C11 Te . . 121.88(18) ?
C20 C11 Te . . 118.41(17) ?
C11 C12 C13 . . 121.0(2) ?
C11 C12 H12 . . 119.5 ?
C13 C12 H12 . . 119.5 ?
C14 C13 C12 . . 120.6(2) ?
C14 C13 H13 . . 119.7 ?
C12 C13 H13 . . 119.7 ?
C13 C14 C19 . . 120.5(2) ?
C13 C14 H14 . . 119.8 ?
C19 C14 H14 . . 119.8 ?
C16 C15 C19 . . 120.9(2) ?
C16 C15 H15 . . 119.5 ?
C19 C15 H15 . . 119.5 ?
C15 C16 C17 . . 120.2(2) ?
C15 C16 H16 . . 119.9 ?
C17 C16 H16 . . 119.9 ?
C18 C17 C16 . . 120.4(2) ?
C18 C17 H17 . . 119.8 ?
C16 C17 H17 . . 119.8 ?
C17 C18 C20 . . 121.4(2) ?
C17 C18 H18 . . 119.3 ?
C20 C18 H18 . . 119.3 ?
C14 C19 C15 . . 121.7(2) ?
C14 C19 C20 . . 119.2(2) ?
C15 C19 C20 . . 119.2(2) ?
C18 C20 C11 . . 123.0(2) ?
C18 C20 C19 . . 118.0(2) ?
C11 C20 C19 . . 119.1(2) ?
C1 Te C11 . . 96.32(9) yes
H15 Cg3 H7 3_645 5_666 154.7 ?

loop_
_geom_bond_atom_site_label_1
_geom_bond_atom_site_label_2
_geom_bond_distance
_geom_bond_publ_flag
C1 C2 1.366(4) ?
C1 C10 1.429(3) ?
C1 Te 2.119(2) yes
C2 C3 1.417(4) ?
C2 H2 0.9500 ?
C3 C4 1.359(4) ?
C3 H3 0.9500 ?
C4 C9 1.423(3) ?
C4 H4 0.9500 ?
C5 C6 1.364(4) ?
C5 C9 1.414(3) ?
C5 H5 0.9500 ?
C6 C7 1.408(4) ?
C6 H6 0.9500 ?
C7 C8 1.365(4) ?
C7 H7 0.9500 ?
C8 C10 1.421(4) ?
C8 H8 0.9500 ?
C9 C10 1.425(3) ?
C11 C12 1.372(3) ?
C11 C20 1.427(3) ?
C11 Te 2.119(2) yes
C12 C13 1.412(3) ?
C12 H12 0.9500 ?
C13 C14 1.362(4) ?
C13 H13 0.9500 ?
C14 C19 1.419(3) ?
C14 H14 0.9500 ?
C15 C16 1.365(4) ?
C15 C19 1.420(3) ?
C15 H15 0.9500 ?
C16 C17 1.410(4) ?
C16 H16 0.9500 ?
C17 C18 1.363(3) ?
C17 H17 0.9500 ?
C18 C20 1.421(3) ?
C18 H18 0.9500 ?
C19 C20 1.428(3) ?

loop_
_geom_contact_atom_site_label_1
_geom_contact_atom_site_label_2
_geom_contact_distance
_geom_contact_site_symmetry_2
Cg1 Cg2 3.87520(10) 5_656
Cg2 Te 3.9567(2) 5_656
Cg2 H4 2.7485 8_665
Cg3 H15 2.7238 3_645
Cg3 H7 2.7721 5_666
Cg4 H6 2.8525 5_666

loop_
_geom_torsion_atom_site_label_1
_geom_torsion_atom_site_label_2
_geom_torsion_atom_site_label_3
_geom_torsion_atom_site_label_4
_geom_torsion
_geom_torsion_publ_flag
C10 C1 C2 C3 0.1(4) ?
Te C1 C2 C3 177.1(2) ?
C1 C2 C3 C4 1.0(4) ?
C2 C3 C4 C9 -1.4(4) ?
C9 C5 C6 C7 0.7(4) ?
C5 C6 C7 C8 0.0(4) ?
C6 C7 C8 C10 -1.0(4) ?
C6 C5 C9 C4 178.3(2) ?
C6 C5 C9 C10 -0.5(4) ?
C3 C4 C9 C5 -178.1(2) ?
C3 C4 C9 C10 0.7(4) ?
C7 C8 C10 C9 1.2(4) ?
C7 C8 C10 C1 -178.4(2) ?
C5 C9 C10 C8 -0.4(3) ?
C4 C9 C10 C8 -179.2(2) ?
C5 C9 C10 C1 179.2(2) ?
C4 C9 C10 C1 0.4(3) ?
C2 C1 C10 C8 178.8(2) ?
Te C1 C10 C8 2.0(3) ?
C2 C1 C10 C9 -0.8(3) ?
Te C1 C10 C9 -177.60(16) ?
C20 C11 C12 C13 1.0(4) ?
Te C11 C12 C13 -176.60(18) ?
C11 C12 C13 C14 -0.2(4) ?
C12 C13 C14 C19 -0.8(4) ?
C19 C15 C16 C17 -0.7(4) ?
C15 C16 C17 C18 0.5(4) ?
C16 C17 C18 C20 0.3(4) ?
C13 C14 C19 C15 179.8(2) ?
C13 C14 C19 C20 1.0(4) ?
C16 C15 C19 C14 -178.8(2) ?
C16 C15 C19 C20 0.0(4) ?
C17 C18 C20 C11 178.8(2) ?
C17 C18 C20 C19 -1.0(3) ?
C12 C11 C20 C18 179.4(2) ?
Te C11 C20 C18 -2.9(3) ?
C12 C11 C20 C19 -0.8(3) ?
Te C11 C20 C19 176.93(16) ?
C14 C19 C20 C18 179.6(2) ?
C15 C19 C20 C18 0.8(3) ?
C14 C19 C20 C11 -0.2(3) ?
C15 C19 C20 C11 -179.0(2) ?
C2 C1 Te C11 105.2(2) yes
C10 C1 Te C11 -77.9(2) yes
C12 C11 Te C1 -2.4(2) yes
C20 C11 Te C1 179.90(17) yes
